data_4122394
loop_
_publ_author_name
'Jiang, Yanfeng'
'Chakarawet, Khetpakorn'
'Kohout, Andrea Laura'
'Nava, Matthew'
'Marino, Nadia'
'Cummins, Christopher C.'

_publ_section_title
;
 Dihydrogen Tetrametaphosphate, [P4O12H2](2-): Synthesis, Solubilization
 in Organic Media, Preparation of its Anhydride [P4O11](2-) and Acidic
 Methyl Ester, and Conversion to Tetrametaphosphate Metal Complexes via
 Protonolysis.
;
_journal_issue 34
_journal_name_full 'Journal of the American Chemical Society'
_journal_page_first 11894
_journal_page_last 11897
_journal_paper_doi 10.1021/ja5058339
_journal_volume 136
_journal_year 2014
_chemical_formula_moiety '4(C36 H30 N P2), Cr2 O24 P8, 0.70(C4 H10 O), 3.3(C2 H3 N)'
_chemical_formula_sum 'C153.41 H136.92 Cr2 N7.3 O24.7 P16'
_chemical_formula_weight 3077.45
_chemical_name_systematic
; 
 ? 
;
_space_group_crystal_system monoclinic
_space_group_IT_number 14
_space_group_name_Hall '-P 2ybc'
_space_group_name_H-M_alt 'P 1 21/c 1'
_symmetry_space_group_name_Hall '-P 2ybc'
_symmetry_space_group_name_H-M 'P 1 21/c 1'
_atom_sites_solution_hydrogens geom
_atom_sites_solution_primary direct
_atom_sites_solution_secondary difmap
_audit_creation_method SHELXL-2012
_cell_angle_alpha 90
_cell_angle_beta 96.5610(10)
_cell_angle_gamma 90
_cell_formula_units_Z 1
_cell_length_a 9.1075(6)
_cell_length_b 15.6495(10)
_cell_length_c 24.7710(15)
_cell_measurement_reflns_used 9117
_cell_measurement_temperature 100(2)
_cell_measurement_theta_max 30.59
_cell_measurement_theta_min 2.25
_cell_volume 3507.4(4)
_computing_cell_refinement 'SAINT 7.46A (Bruker-AXS, 2011)'
_computing_data_collection 'APEX2 v2011.4.0 (Bruker-AXS, 2011)'
_computing_data_reduction 'SAINT 7.46A (Bruker-AXS, 2011)'
_computing_molecular_graphics 'Bruker SHELXTL'
_computing_publication_material 'Bruker SHELXTL'
_computing_structure_refinement 'SHELXL-2012 (Sheldrick, 2012)'
_computing_structure_solution 'SHELXS-97 (Sheldrick, 2008)'
_diffrn_ambient_temperature 100(2)
_diffrn_detector_area_resol_mean 8.3
_diffrn_measured_fraction_theta_full 1.000
_diffrn_measured_fraction_theta_max 1.000
_diffrn_measurement_device_type 'Bruker Smart APEX2 CCD'
_diffrn_measurement_method '\f and \w scans'
_diffrn_radiation_type MoK\a
_diffrn_radiation_wavelength 0.71073
_diffrn_reflns_av_R_equivalents 0.0620
_diffrn_reflns_av_unetI/netI 0.0331
_diffrn_reflns_Laue_measured_fraction_full 1.000
_diffrn_reflns_Laue_measured_fraction_max 1.000
_diffrn_reflns_limit_h_max 12
_diffrn_reflns_limit_h_min -12
_diffrn_reflns_limit_k_max 22
_diffrn_reflns_limit_k_min -22
_diffrn_reflns_limit_l_max 34
_diffrn_reflns_limit_l_min -34
_diffrn_reflns_number 113823
_diffrn_reflns_point_group_measured_fraction_full 1.000
_diffrn_reflns_point_group_measured_fraction_max 1.000
_diffrn_reflns_theta_full 25.242
_diffrn_reflns_theta_max 30.037
_diffrn_reflns_theta_min 1.542
_diffrn_source 'I\mS micro-focus sealed tube, multilayer optics'
_exptl_absorpt_coefficient_mu 0.414
_exptl_absorpt_correction_T_max 0.7461
_exptl_absorpt_correction_T_min 0.6871
_exptl_absorpt_correction_type multi-scan
_exptl_absorpt_process_details 'SADABS (Sheldrick, 2009)'
_exptl_crystal_colour colourless
_exptl_crystal_density_diffrn 1.457
_exptl_crystal_density_method 'not measured'
_exptl_crystal_description block
_exptl_crystal_F_000 1594
_exptl_crystal_size_max 0.260
_exptl_crystal_size_mid 0.060
_exptl_crystal_size_min 0.050
_refine_diff_density_max 0.777
_refine_diff_density_min -0.519
_refine_diff_density_rms 0.074
_refine_ls_extinction_method none
_refine_ls_goodness_of_fit_ref 1.036
_refine_ls_hydrogen_treatment constr
_refine_ls_matrix_type full
_refine_ls_number_parameters 632
_refine_ls_number_reflns 10266
_refine_ls_number_restraints 563
_refine_ls_restrained_S_all 1.016
_refine_ls_R_factor_all 0.0731
_refine_ls_R_factor_gt 0.0494
_refine_ls_shift/su_max 0.001
_refine_ls_shift/su_mean 0.000
_refine_ls_structure_factor_coef Fsqd
_refine_ls_weighting_details
; 
 w=1/[\s^2^(Fo^2^)+(0.0645P)^2^+3.6970P] 
 where P=(Fo^2^+2Fc^2^)/3 
;
_refine_ls_weighting_scheme calc
_refine_ls_wR_factor_gt 0.1274
_refine_ls_wR_factor_ref 0.1448
_reflns_Friedel_coverage 0.000
_reflns_number_gt 7697
_reflns_number_total 10266
_reflns_threshold_expression 'I > 2\s(I)'
_cod_data_source_file 5.cif
_cod_data_source_block x13191
_cod_depositor_comments 'Adding full bibliography for 4122390--4122394.cif.'
_cod_original_formula_sum 'C153.41 H136.92 Cr2 N7.30 O24.70 P16'
_cod_database_code 4122394
_shelx_space_group_comment
; 
The symmetry employed for this shelxl refinement is uniquely defined 
by the following loop, which should always be used as a source of 
symmetry information in preference to the above space-group names. 
They are only intended as comments. 
;
_shelx_estimated_absorpt_t_min 0.900
_shelx_estimated_absorpt_t_max 0.980
_shelxl_version_number 2012-9

loop_
_space_group_symop_operation_xyz
'x, y, z'
'-x, y+1/2, -z+1/2'
'-x, -y, -z'
'x, -y-1/2, z-1/2'

loop_
_atom_site_label
_atom_site_type_symbol
_atom_site_fract_x
_atom_site_fract_y
_atom_site_fract_z
_atom_site_U_iso_or_equiv
_atom_site_adp_type
_atom_site_occupancy
_atom_site_site_symmetry_order
_atom_site_calc_flag
_atom_site_refinement_flags_posn
_atom_site_refinement_flags_adp
_atom_site_refinement_flags_occupancy
_atom_site_disorder_assembly
_atom_site_disorder_group
N1 N 0.87238(17) 0.58561(11) 0.70339(6) 0.0207(3) Uani 1 1 d . . . . .
P5 P 0.86194(5) 0.53929(3) 0.64598(2) 0.01840(11) Uani 1 1 d . . . . .
C11 C 0.7555(2) 0.44371(13) 0.65125(9) 0.0235(4) Uani 1 1 d . . . . .
C12 C 0.7071(2) 0.42071(14) 0.70059(10) 0.0279(4) Uani 1 1 d . . . . .
H12 H 0.7266 0.4568 0.7314 0.034 Uiso 1 1 calc R U . . .
C13 C 0.6296(2) 0.34447(15) 0.70447(12) 0.0370(5) Uani 1 1 d . . . . .
H13 H 0.5971 0.3282 0.7381 0.044 Uiso 1 1 calc R U . . .
C14 C 0.6004(3) 0.29285(15) 0.65947(12) 0.0407(6) Uani 1 1 d . . . . .
H14 H 0.5459 0.2415 0.6620 0.049 Uiso 1 1 calc R U . . .
C15 C 0.6501(3) 0.31528(16) 0.61010(12) 0.0396(6) Uani 1 1 d . . . . .
H15 H 0.6305 0.2789 0.5794 0.047 Uiso 1 1 calc R U . . .
C16 C 0.7280(2) 0.39058(14) 0.60586(10) 0.0302(4) Uani 1 1 d . . . . .
H16 H 0.7624 0.4060 0.5724 0.036 Uiso 1 1 calc R U . . .
C21 C 0.7716(2) 0.60402(13) 0.59232(8) 0.0219(4) Uani 1 1 d . . . . .
C22 C 0.6202(2) 0.59577(15) 0.57698(8) 0.0276(4) Uani 1 1 d . . . . .
H22 H 0.5673 0.5495 0.5904 0.033 Uiso 1 1 calc R U . . .
C23 C 0.5469(3) 0.65513(17) 0.54216(9) 0.0353(5) Uani 1 1 d . . . . .
H23 H 0.4440 0.6489 0.5313 0.042 Uiso 1 1 calc R U . . .
C24 C 0.6222(3) 0.72320(18) 0.52311(10) 0.0395(6) Uani 1 1 d . . . . .
H24 H 0.5709 0.7640 0.4996 0.047 Uiso 1 1 calc R U . . .
C25 C 0.7726(3) 0.73199(17) 0.53823(10) 0.0385(5) Uani 1 1 d . . . . .
H25 H 0.8243 0.7791 0.5252 0.046 Uiso 1 1 calc R U . . .
C26 C 0.8482(3) 0.67234(15) 0.57230(9) 0.0301(4) Uani 1 1 d . . . . .
H26 H 0.9517 0.6779 0.5820 0.036 Uiso 1 1 calc R U . . .
C31 C 1.0378(2) 0.50454(13) 0.62746(8) 0.0227(4) Uani 1 1 d . . . . .
C32 C 1.1339(2) 0.46632(14) 0.66871(10) 0.0295(4) Uani 1 1 d . . . . .
H32 H 1.1072 0.4625 0.7046 0.035 Uiso 1 1 calc R U . . .
C33 C 1.2682(2) 0.43415(16) 0.65666(12) 0.0378(6) Uani 1 1 d . . . . .
H33 H 1.3342 0.4085 0.6845 0.045 Uiso 1 1 calc R U . . .
C34 C 1.3067(3) 0.43920(17) 0.60422(12) 0.0412(6) Uani 1 1 d . . . . .
H34 H 1.3988 0.4169 0.5962 0.049 Uiso 1 1 calc R U . . .
C35 C 1.2117(3) 0.4764(2) 0.56372(11) 0.0443(6) Uani 1 1 d . . . . .
H35 H 1.2383 0.4793 0.5278 0.053 Uiso 1 1 calc R U . . .
C36 C 1.0768(2) 0.50998(17) 0.57503(9) 0.0340(5) Uani 1 1 d . . . . .
H36 H 1.0121 0.5363 0.5471 0.041 Uiso 1 1 calc R U . . .
P6 P 0.95784(5) 0.66796(3) 0.72844(2) 0.02005(11) Uani 1 1 d . . . . .
C41 C 1.1535(2) 0.66050(13) 0.72704(8) 0.0220(4) Uani 1 1 d . . . . .
C42 C 1.2164(2) 0.68304(13) 0.68014(8) 0.0235(4) Uani 1 1 d . . . . .
H42 H 1.1592 0.7125 0.6515 0.028 Uiso 1 1 calc R U . . .
C43 C 1.3625(2) 0.66227(15) 0.67541(9) 0.0284(4) Uani 1 1 d . . . . .
H43 H 1.4059 0.6785 0.6438 0.034 Uiso 1 1 calc R U . . .
C44 C 1.4454(2) 0.61780(14) 0.71675(10) 0.0301(5) Uani 1 1 d . . . . .
H44 H 1.5443 0.6020 0.7128 0.036 Uiso 1 1 calc R U . . .
C45 C 1.3848(2) 0.59636(15) 0.76347(10) 0.0323(5) Uani 1 1 d . . . . .
H45 H 1.4427 0.5669 0.7919 0.039 Uiso 1 1 calc R U . . .
C46 C 1.2389(2) 0.61789(15) 0.76895(9) 0.0286(4) Uani 1 1 d . . . . .
H46 H 1.1975 0.6035 0.8013 0.034 Uiso 1 1 calc R U . . .
C51 C 0.9162(2) 0.67852(15) 0.79687(8) 0.0258(4) Uani 1 1 d . . . . .
C52 C 0.7975(3) 0.63490(18) 0.81323(9) 0.0362(5) Uani 1 1 d . . . . .
H52 H 0.7509 0.5909 0.7911 0.043 Uiso 1 1 calc R U . . .
C53 C 0.7464(3) 0.6557(2) 0.86240(10) 0.0410(6) Uani 1 1 d . . . . .
H53 H 0.6628 0.6271 0.8734 0.049 Uiso 1 1 calc R U . . .
C54 C 0.8172(3) 0.71797(18) 0.89526(10) 0.0389(6) Uani 1 1 d . . . . .
H54 H 0.7815 0.7323 0.9287 0.047 Uiso 1 1 calc R U . . .
C55 C 0.9387(3) 0.75934(18) 0.88000(11) 0.0438(6) Uani 1 1 d . . . . .
H55 H 0.9892 0.8003 0.9036 0.053 Uiso 1 1 calc R U . . .
C56 C 0.9881(3) 0.74161(16) 0.83048(10) 0.0354(5) Uani 1 1 d . . . . .
H56 H 1.0699 0.7718 0.8193 0.043 Uiso 1 1 calc R U . . .
C61 C 0.8897(2) 0.76585(13) 0.69710(9) 0.0248(4) Uani 1 1 d . . . . .
C62 C 0.7368(2) 0.77054(16) 0.68238(11) 0.0348(5) Uani 1 1 d . . . . .
H62 H 0.6770 0.7216 0.6860 0.042 Uiso 1 1 calc R U . . .
C63 C 0.6723(3) 0.84588(18) 0.66255(13) 0.0481(7) Uani 1 1 d . . . . .
H63 H 0.5687 0.8486 0.6523 0.058 Uiso 1 1 calc R U . . .
C64 C 0.7579(4) 0.91608(18) 0.65776(15) 0.0573(9) Uani 1 1 d . . . . .
H64 H 0.7135 0.9678 0.6442 0.069 Uiso 1 1 calc R U . . .
C65 C 0.9088(3) 0.91292(16) 0.67244(14) 0.0523(8) Uani 1 1 d . . . . .
H65 H 0.9672 0.9625 0.6689 0.063 Uiso 1 1 calc R U . . .
C66 C 0.9754(3) 0.83797(15) 0.69229(11) 0.0352(5) Uani 1 1 d . . . . .
H66 H 1.0791 0.8360 0.7025 0.042 Uiso 1 1 calc R U . . .
Cr1 Cr 0.02767(7) 1.06048(4) 0.54440(3) 0.02058(13) Uani 0.5 1 d D U P A 1
P1 P 0.25764(13) 0.92538(7) 0.60925(5) 0.0225(2) Uani 0.5 1 d D U P A 1
P2 P 0.37825(11) 1.04033(6) 0.53055(4) 0.02094(19) Uani 0.5 1 d D U P A 1
P3 P 0.32100(11) 0.91274(6) 0.44341(4) 0.02073(19) Uani 0.5 1 d D U P A 1
P4 P 0.18991(11) 0.79952(7) 0.52145(5) 0.0219(2) Uani 0.5 1 d D U P A 1
O1 O 0.3845(4) 0.9710(2) 0.57836(13) 0.0261(7) Uani 0.5 1 d D U P A 1
O2 O 0.4133(3) 0.98384(18) 0.47966(11) 0.0235(6) Uani 0.5 1 d D U P A 1
O3 O 0.3154(3) 0.83637(18) 0.48635(12) 0.0236(6) Uani 0.5 1 d D U P A 1
O4 O 0.2488(4) 0.8326(2) 0.58106(14) 0.0242(7) Uani 0.5 1 d D U P A 1
O5 O 0.1134(3) 0.97093(18) 0.59469(11) 0.0230(6) Uani 0.5 1 d D U P A 1
O6 O 0.2243(3) 1.07458(18) 0.51863(11) 0.0235(6) Uani 0.5 1 d D U P A 1
O7 O 0.1675(4) 0.9439(2) 0.42692(14) 0.0253(7) Uani 0.5 1 d D U P A 1
O8 O 0.0466(3) 0.84358(18) 0.50294(12) 0.0237(6) Uani 0.5 1 d D U P A 1
O9 O 0.3123(4) 0.9161(3) 0.66709(16) 0.0261(8) Uani 0.5 1 d D U P A 1
O10 O 0.5016(3) 1.0997(2) 0.54338(13) 0.0299(6) Uani 0.5 1 d D U P A 1
O11 O 0.4131(3) 0.88797(19) 0.40113(12) 0.0273(6) Uani 0.5 1 d D U P A 1
O12 O 0.1957(5) 0.7055(2) 0.5216(2) 0.0320(9) Uani 0.5 1 d D U P A 1
C1S C 0.1667(11) 0.8678(8) 0.4407(4) 0.060(2) Uani 0.324(3) 1 d D U P B 2
H1S1 H 0.0734 0.8993 0.4396 0.090 Uiso 0.324(3) 1 calc R U P B 2
H1S2 H 0.1790 0.8465 0.4043 0.090 Uiso 0.324(3) 1 calc R U P B 2
H1S3 H 0.2491 0.9059 0.4532 0.090 Uiso 0.324(3) 1 calc R U P B 2
C2S C 0.1646(13) 0.7926(9) 0.4798(5) 0.075(3) Uani 0.324(3) 1 d D U P B 2
N1S N 0.1674(13) 0.7348(10) 0.5108(6) 0.074(4) Uani 0.324(3) 1 d D U P B 2
C3S C 0.329(4) 0.9079(18) 0.5757(13) 0.094(8) Uani 0.176(3) 1 d D U P B 3
H3S1 H 0.3490 0.9094 0.6154 0.141 Uiso 0.176(3) 1 calc R U P B 3
H3S2 H 0.2693 0.9576 0.5631 0.141 Uiso 0.176(3) 1 calc R U P B 3
H3S3 H 0.4227 0.9090 0.5598 0.141 Uiso 0.176(3) 1 calc R U P B 3
C4S C 0.246(3) 0.8269(18) 0.5585(10) 0.073(6) Uani 0.176(3) 1 d D U P B 3
N2S N 0.198(2) 0.7599(14) 0.5470(8) 0.073(5) Uani 0.176(3) 1 d D U P B 3
C5S C 0.320(2) 0.9489(12) 0.5705(7) 0.081(4) Uani 0.324(3) 1 d D U P B 2
H5S1 H 0.2188 0.9524 0.5520 0.121 Uiso 0.324(3) 1 calc R U P B 2
H5S2 H 0.3731 0.9029 0.5544 0.121 Uiso 0.324(3) 1 calc R U P B 2
H5S3 H 0.3706 1.0033 0.5665 0.121 Uiso 0.324(3) 1 calc R U P B 2
C6S C 0.3138(15) 0.9305(10) 0.6305(6) 0.074(4) Uani 0.324(3) 1 d D U P B 2
N3S N 0.314(3) 0.9203(19) 0.6758(7) 0.142(9) Uani 0.324(3) 1 d D U P B 2
C8S C 0.135(4) 0.920(2) 0.4262(14) 0.091(9) Uani 0.176(3) 1 d D U P B -3
H8S1 H 0.0873 0.8639 0.4272 0.136 Uiso 0.176(3) 1 calc R U P B -3
H8S2 H 0.2356 0.9130 0.4167 0.136 Uiso 0.176(3) 1 calc R U P B -3
H8S3 H 0.0781 0.9560 0.3990 0.136 Uiso 0.176(3) 1 calc R U P B -3
C7S C 0.140(4) 0.962(2) 0.4822(12) 0.142(8) Uani 0.176(3) 1 d D U P B -3
H7S1 H 0.1039 0.9223 0.5086 0.171 Uiso 0.176(3) 1 calc R U P B -3
H7S2 H 0.2424 0.9792 0.4955 0.171 Uiso 0.176(3) 1 calc R U P B -3
O1S O 0.047(3) 1.0357(15) 0.4761(9) 0.135(7) Uani 0.176(3) 1 d D U P B -3
C9S C -0.086(3) 0.987(3) 0.4877(12) 0.141(8) Uani 0.176(3) 1 d D U P B -3
H9S1 H -0.0694 0.9243 0.4856 0.169 Uiso 0.176(3) 1 calc R U P B -3
H9S2 H -0.1736 1.0023 0.4621 0.169 Uiso 0.176(3) 1 calc R U P B -3
C10S C -0.105(2) 1.014(2) 0.5454(9) 0.108(8) Uani 0.176(3) 1 d D U P B -3
H10A H -0.2099 1.0142 0.5504 0.162 Uiso 0.176(3) 1 calc R U P B -3
H10B H -0.0645 1.0719 0.5518 0.162 Uiso 0.176(3) 1 calc R U P B -3
H10C H -0.0516 0.9744 0.5712 0.162 Uiso 0.176(3) 1 calc R U P B -3

loop_
_atom_site_aniso_label
_atom_site_aniso_U_11
_atom_site_aniso_U_22
_atom_site_aniso_U_33
_atom_site_aniso_U_23
_atom_site_aniso_U_13
_atom_site_aniso_U_12
N1 0.0156(7) 0.0279(8) 0.0187(7) 0.0003(6) 0.0026(6) -0.0006(6)
P5 0.0129(2) 0.0234(2) 0.0188(2) 0.00059(17) 0.00117(16) 0.00136(17)
C11 0.0133(8) 0.0254(9) 0.0310(10) 0.0026(8) -0.0019(7) 0.0011(7)
C12 0.0188(9) 0.0279(10) 0.0372(12) 0.0063(9) 0.0036(8) 0.0024(8)
C13 0.0210(10) 0.0331(11) 0.0567(16) 0.0157(11) 0.0036(10) 0.0002(9)
C14 0.0217(10) 0.0286(11) 0.0688(18) 0.0113(11) -0.0075(11) -0.0029(8)
C15 0.0301(12) 0.0317(11) 0.0521(15) -0.0054(11) -0.0159(11) 0.0003(9)
C16 0.0234(10) 0.0306(10) 0.0342(11) -0.0006(9) -0.0073(8) 0.0018(8)
C21 0.0190(9) 0.0292(9) 0.0177(8) 0.0006(7) 0.0024(7) 0.0045(7)
C22 0.0180(9) 0.0406(12) 0.0243(10) 0.0026(9) 0.0032(7) 0.0056(8)
C23 0.0237(10) 0.0543(15) 0.0274(11) 0.0062(10) 0.0002(8) 0.0122(10)
C24 0.0426(14) 0.0464(14) 0.0278(11) 0.0101(10) -0.0034(10) 0.0133(11)
C25 0.0471(14) 0.0402(13) 0.0266(11) 0.0108(10) -0.0030(10) -0.0015(11)
C26 0.0284(11) 0.0371(11) 0.0238(10) 0.0055(9) -0.0015(8) -0.0023(9)
C31 0.0143(8) 0.0247(9) 0.0294(10) -0.0046(8) 0.0034(7) 0.0005(7)
C32 0.0208(9) 0.0290(10) 0.0382(12) 0.0017(9) 0.0010(8) 0.0027(8)
C33 0.0192(10) 0.0327(11) 0.0604(16) -0.0004(11) -0.0004(10) 0.0062(8)
C34 0.0181(10) 0.0423(13) 0.0645(17) -0.0097(12) 0.0113(10) 0.0041(9)
C35 0.0269(12) 0.0658(18) 0.0425(14) -0.0131(13) 0.0135(10) 0.0065(11)
C36 0.0219(10) 0.0529(14) 0.0277(11) -0.0054(10) 0.0052(8) 0.0055(10)
P6 0.0137(2) 0.0269(2) 0.0197(2) -0.00116(18) 0.00245(17) 0.00047(17)
C41 0.0142(8) 0.0264(9) 0.0254(9) -0.0020(7) 0.0026(7) -0.0012(7)
C42 0.0171(8) 0.0278(9) 0.0259(10) -0.0005(8) 0.0031(7) -0.0010(7)
C43 0.0189(9) 0.0356(11) 0.0317(11) -0.0027(9) 0.0076(8) -0.0042(8)
C44 0.0146(8) 0.0318(10) 0.0440(13) -0.0025(9) 0.0046(8) 0.0001(8)
C45 0.0183(9) 0.0384(12) 0.0387(12) 0.0074(10) -0.0030(8) 0.0013(8)
C46 0.0195(9) 0.0377(11) 0.0281(10) 0.0054(9) 0.0011(8) -0.0008(8)
C51 0.0188(9) 0.0384(11) 0.0204(9) -0.0032(8) 0.0029(7) 0.0027(8)
C52 0.0248(10) 0.0607(16) 0.0235(10) -0.0066(10) 0.0049(8) -0.0106(10)
C53 0.0237(11) 0.0704(18) 0.0299(12) 0.0001(12) 0.0081(9) -0.0046(11)
C54 0.0422(13) 0.0494(14) 0.0261(11) -0.0033(10) 0.0092(10) 0.0116(11)
C55 0.0574(17) 0.0434(14) 0.0317(12) -0.0090(11) 0.0101(12) -0.0052(12)
C56 0.0394(13) 0.0370(12) 0.0309(11) -0.0064(9) 0.0085(10) -0.0057(10)
C61 0.0203(9) 0.0262(9) 0.0279(10) -0.0053(8) 0.0018(8) 0.0027(7)
C62 0.0228(10) 0.0343(11) 0.0464(14) -0.0019(10) -0.0002(9) 0.0050(9)
C63 0.0315(13) 0.0394(13) 0.0692(19) -0.0082(13) -0.0116(12) 0.0147(11)
C64 0.0514(17) 0.0292(12) 0.086(2) -0.0036(14) -0.0169(16) 0.0141(12)
C65 0.0472(16) 0.0232(11) 0.084(2) 0.0005(13) -0.0043(15) 0.0000(11)
C66 0.0278(11) 0.0273(10) 0.0492(14) -0.0055(10) -0.0009(10) 0.0015(9)
Cr1 0.0171(3) 0.0229(3) 0.0218(3) 0.0014(2) 0.0023(2) 0.0056(2)
P1 0.0192(5) 0.0285(5) 0.0201(5) 0.0051(4) 0.0031(4) 0.0077(4)
P2 0.0184(4) 0.0221(4) 0.0227(5) -0.0004(4) 0.0041(4) 0.0037(4)
P3 0.0186(4) 0.0231(4) 0.0212(5) -0.0002(4) 0.0054(4) 0.0046(4)
P4 0.0170(4) 0.0211(5) 0.0280(6) 0.0038(4) 0.0041(4) 0.0052(4)
O1 0.0173(15) 0.0329(17) 0.0277(15) 0.0051(13) 0.0016(12) 0.0033(12)
O2 0.0198(12) 0.0275(13) 0.0245(13) -0.0037(11) 0.0073(10) 0.0041(10)
O3 0.0194(13) 0.0251(13) 0.0274(14) 0.0039(11) 0.0067(11) 0.0070(10)
O4 0.0218(14) 0.0272(14) 0.0234(17) 0.0064(12) 0.0017(14) 0.0100(11)
O5 0.0191(12) 0.0276(13) 0.0229(13) 0.0046(11) 0.0039(10) 0.0090(10)
O6 0.0217(13) 0.0255(13) 0.0236(14) 0.0028(11) 0.0040(11) 0.0086(10)
O7 0.0190(17) 0.0340(17) 0.0226(15) 0.0034(12) 0.0008(12) 0.0047(14)
O8 0.0177(12) 0.0254(13) 0.0278(14) 0.0027(11) 0.0024(11) 0.0042(10)
O9 0.0221(15) 0.043(2) 0.0128(15) 0.0084(13) 0.0000(11) 0.0108(14)
O10 0.0248(14) 0.0296(15) 0.0357(17) -0.0012(12) 0.0049(12) 0.0000(12)
O11 0.0240(14) 0.0290(14) 0.0307(15) -0.0057(12) 0.0112(12) 0.0017(11)
O12 0.0287(19) 0.0210(15) 0.047(2) 0.0058(15) 0.0062(16) 0.0076(13)
C1S 0.034(5) 0.091(6) 0.054(5) -0.011(4) 0.001(4) -0.014(4)
C2S 0.055(6) 0.100(7) 0.069(6) 0.006(5) 0.002(5) -0.013(5)
N1S 0.041(6) 0.104(8) 0.079(7) 0.018(6) 0.015(5) -0.002(5)
C3S 0.092(14) 0.118(11) 0.075(12) 0.030(11) 0.025(11) 0.003(11)
C4S 0.068(11) 0.102(10) 0.053(11) 0.042(9) 0.020(10) 0.019(8)
N2S 0.064(10) 0.097(10) 0.057(9) 0.051(8) -0.002(8) 0.025(7)
C5S 0.069(9) 0.097(11) 0.079(7) -0.018(7) 0.017(6) 0.011(9)
C6S 0.049(7) 0.097(9) 0.079(7) -0.022(6) 0.011(5) -0.001(6)
N3S 0.177(17) 0.170(17) 0.082(8) -0.011(7) 0.024(6) -0.010(14)
C8S 0.047(15) 0.101(17) 0.123(14) -0.003(12) 0.004(10) 0.010(13)
C7S 0.120(13) 0.164(14) 0.139(14) -0.031(11) -0.004(10) 0.044(10)
O1S 0.113(11) 0.158(13) 0.128(13) -0.038(10) -0.011(10) 0.043(9)
C9S 0.121(12) 0.163(15) 0.134(14) -0.045(12) -0.005(9) 0.039(11)
C10S 0.041(10) 0.149(19) 0.124(14) -0.037(12) -0.030(8) 0.044(11)

loop_
_atom_type_symbol
_atom_type_description
_atom_type_scat_dispersion_real
_atom_type_scat_dispersion_imag
_atom_type_scat_source
C C 0.0033 0.0016 'International Tables Vol C Tables 4.2.6.8 and 6.1.1.4'
H H 0.0000 0.0000 'International Tables Vol C Tables 4.2.6.8 and 6.1.1.4'
N N 0.0061 0.0033 'International Tables Vol C Tables 4.2.6.8 and 6.1.1.4'
O O 0.0106 0.0060 'International Tables Vol C Tables 4.2.6.8 and 6.1.1.4'
P P 0.1023 0.0942 'International Tables Vol C Tables 4.2.6.8 and 6.1.1.4'
Cr Cr 0.3209 0.6236 'International Tables Vol C Tables 4.2.6.8 and 6.1.1.4'

loop_
_geom_angle_atom_site_label_1
_geom_angle_atom_site_label_2
_geom_angle_atom_site_label_3
_geom_angle
_geom_angle_site_symmetry_1
_geom_angle_site_symmetry_3
P5 N1 P6 133.92(11) . .
N1 P5 C21 112.38(9) . .
N1 P5 C11 107.01(9) . .
C21 P5 C11 108.59(9) . .
N1 P5 C31 113.70(9) . .
C21 P5 C31 109.13(9) . .
C11 P5 C31 105.68(9) . .
C12 C11 C16 120.4(2) . .
C12 C11 P5 120.45(16) . .
C16 C11 P5 119.06(17) . .
C11 C12 C13 119.7(2) . .
C11 C12 H12 120.2 . .
C13 C12 H12 120.2 . .
C14 C13 C12 119.9(2) . .
C14 C13 H13 120.1 . .
C12 C13 H13 120.1 . .
C13 C14 C15 120.6(2) . .
C13 C14 H14 119.7 . .
C15 C14 H14 119.7 . .
C16 C15 C14 120.0(2) . .
C16 C15 H15 120.0 . .
C14 C15 H15 120.0 . .
C15 C16 C11 119.4(2) . .
C15 C16 H16 120.3 . .
C11 C16 H16 120.3 . .
C22 C21 C26 119.49(19) . .
C22 C21 P5 120.33(16) . .
C26 C21 P5 119.30(16) . .
C23 C22 C21 119.9(2) . .
C23 C22 H22 120.0 . .
C21 C22 H22 120.0 . .
C24 C23 C22 120.5(2) . .
C24 C23 H23 119.7 . .
C22 C23 H23 119.7 . .
C23 C24 C25 119.9(2) . .
C23 C24 H24 120.0 . .
C25 C24 H24 120.0 . .
C24 C25 C26 120.3(2) . .
C24 C25 H25 119.9 . .
C26 C25 H25 119.9 . .
C25 C26 C21 119.8(2) . .
C25 C26 H26 120.1 . .
C21 C26 H26 120.1 . .
C36 C31 C32 120.23(19) . .
C36 C31 P5 123.39(16) . .
C32 C31 P5 116.29(16) . .
C33 C32 C31 119.4(2) . .
C33 C32 H32 120.3 . .
C31 C32 H32 120.3 . .
C34 C33 C32 120.3(2) . .
C34 C33 H33 119.8 . .
C32 C33 H33 119.8 . .
C35 C34 C33 120.1(2) . .
C35 C34 H34 119.9 . .
C33 C34 H34 119.9 . .
C34 C35 C36 120.5(2) . .
C34 C35 H35 119.7 . .
C36 C35 H35 119.7 . .
C31 C36 C35 119.4(2) . .
C31 C36 H36 120.3 . .
C35 C36 H36 120.3 . .
N1 P6 C51 107.29(10) . .
N1 P6 C41 112.49(9) . .
C51 P6 C41 110.12(9) . .
N1 P6 C61 113.09(9) . .
C51 P6 C61 103.35(10) . .
C41 P6 C61 110.06(10) . .
C46 C41 C42 119.56(18) . .
C46 C41 P6 119.24(15) . .
C42 C41 P6 120.19(15) . .
C43 C42 C41 119.92(19) . .
C43 C42 H42 120.0 . .
C41 C42 H42 120.0 . .
C44 C43 C42 120.1(2) . .
C44 C43 H43 120.0 . .
C42 C43 H43 120.0 . .
C45 C44 C43 120.35(19) . .
C45 C44 H44 119.8 . .
C43 C44 H44 119.8 . .
C44 C45 C46 120.0(2) . .
C44 C45 H45 120.0 . .
C46 C45 H45 120.0 . .
C45 C46 C41 120.0(2) . .
C45 C46 H46 120.0 . .
C41 C46 H46 120.0 . .
C52 C51 C56 120.1(2) . .
C52 C51 P6 119.45(17) . .
C56 C51 P6 119.51(17) . .
C51 C52 C53 119.6(2) . .
C51 C52 H52 120.2 . .
C53 C52 H52 120.2 . .
C54 C53 C52 120.0(2) . .
C54 C53 H53 120.0 . .
C52 C53 H53 120.0 . .
C55 C54 C53 120.5(2) . .
C55 C54 H54 119.8 . .
C53 C54 H54 119.8 . .
C54 C55 C56 120.3(2) . .
C54 C55 H55 119.9 . .
C56 C55 H55 119.9 . .
C55 C56 C51 119.4(2) . .
C55 C56 H56 120.3 . .
C51 C56 H56 120.3 . .
C66 C61 C62 119.2(2) . .
C66 C61 P6 124.20(17) . .
C62 C61 P6 116.20(17) . .
C63 C62 C61 120.4(2) . .
C63 C62 H62 119.8 . .
C61 C62 H62 119.8 . .
C64 C63 C62 119.7(2) . .
C64 C63 H63 120.1 . .
C62 C63 H63 120.1 . .
C63 C64 C65 120.7(3) . .
C63 C64 H64 119.6 . .
C65 C64 H64 119.6 . .
C64 C65 C66 120.4(3) . .
C64 C65 H65 119.8 . .
C66 C65 H65 119.8 . .
C65 C66 C61 119.5(2) . .
C65 C66 H66 120.2 . .
C61 C66 H66 120.2 . .
O5 Cr1 O8 175.47(13) . 3_576
O5 Cr1 O6 88.61(11) . .
O8 Cr1 O6 89.14(11) 3_576 .
O5 Cr1 O7 93.17(14) . 3_576
O8 Cr1 O7 88.77(14) 3_576 3_576
O6 Cr1 O7 175.13(14) . 3_576
O5 Cr1 Cr1 92.13(9) . 3_576
O8 Cr1 Cr1 91.59(9) 3_576 3_576
O6 Cr1 Cr1 85.04(9) . 3_576
O7 Cr1 Cr1 99.41(11) 3_576 3_576
O9 P1 O5 118.09(19) . .
O9 P1 O4 109.2(2) . .
O5 P1 O4 108.96(19) . .
O9 P1 O1 108.9(2) . .
O5 P1 O1 109.16(17) . .
O4 P1 O1 101.31(19) . .
O10 P2 O6 119.51(18) . .
O10 P2 O2 107.72(17) . .
O6 P2 O2 107.98(16) . .
O10 P2 O1 107.91(19) . .
O6 P2 O1 109.94(17) . .
O2 P2 O1 102.41(18) . .
O10 P2 O2 55.00(15) . 3_676
O6 P2 O2 158.79(15) . 3_676
O2 P2 O2 60.90(17) . 3_676
O1 P2 O2 90.66(15) . 3_676
O11 P3 O7 119.0(2) . .
O11 P3 O3 109.91(17) . .
O7 P3 O3 108.94(19) . .
O11 P3 O2 106.06(16) . .
O7 P3 O2 109.94(18) . .
O3 P3 O2 101.52(16) . .
O11 P3 O10 58.31(17) . 3_676
O7 P3 O10 166.9(2) . 3_676
O3 P3 O10 83.29(16) . 3_676
O2 P3 O10 61.66(15) . 3_676
O12 P4 O8 119.3(2) . .
O12 P4 O4 108.3(2) . .
O8 P4 O4 108.77(18) . .
O12 P4 O3 109.2(2) . .
O8 P4 O3 108.36(16) . .
O4 P4 O3 101.43(18) . .
P2 O1 P1 132.8(2) . .
P2 O2 P3 133.15(18) . .
P2 O2 O10 148.3(2) . 3_676
P3 O2 O10 59.70(15) . 3_676
P2 O2 P2 119.10(16) . 3_676
P3 O2 P2 104.16(14) . 3_676
O10 O2 P2 46.47(13) 3_676 3_676
P3 O3 P4 134.36(18) . .
P4 O4 P1 133.4(2) . .
P1 O5 Cr1 139.44(18) . .
P2 O6 Cr1 139.16(18) . .
P3 O7 Cr1 137.6(2) . 3_576
P4 O8 Cr1 139.20(18) . 3_576
P2 O10 O11 125.4(2) . 3_676
P2 O10 P3 133.5(2) . 3_676
O11 O10 P3 55.65(15) 3_676 3_676
P2 O10 O2 78.53(18) . 3_676
O11 O10 O2 101.6(2) 3_676 3_676
P3 O10 O2 58.65(15) 3_676 3_676
P3 O11 O10 66.03(17) . 3_676
C2S C1S H1S1 109.5 . .
C2S C1S H1S2 109.5 . .
H1S1 C1S H1S2 109.5 . .
C2S C1S H1S3 109.5 . .
H1S1 C1S H1S3 109.5 . .
H1S2 C1S H1S3 109.5 . .
N1S C2S C1S 177.9(14) . .
C4S C3S H3S1 109.5 . .
C4S C3S H3S2 109.5 . .
H3S1 C3S H3S2 109.5 . .
C4S C3S H3S3 109.5 . .
H3S1 C3S H3S3 109.5 . .
H3S2 C3S H3S3 109.5 . .
N2S C4S C3S 172(3) . .
C6S C5S H5S1 109.5 . .
C6S C5S H5S2 109.5 . .
H5S1 C5S H5S2 109.5 . .
C6S C5S H5S3 109.5 . .
H5S1 C5S H5S3 109.5 . .
H5S2 C5S H5S3 109.5 . .
N3S C6S C5S 176(2) . .
C7S C8S H8S1 109.5 . .
C7S C8S H8S2 109.5 . .
H8S1 C8S H8S2 109.5 . .
C7S C8S H8S3 109.5 . .
H8S1 C8S H8S3 109.5 . .
H8S2 C8S H8S3 109.5 . .
O1S C7S C8S 107.3(18) . .
O1S C7S H7S1 110.3 . .
C8S C7S H7S1 110.3 . .
O1S C7S H7S2 110.3 . .
C8S C7S H7S2 110.3 . .
H7S1 C7S H7S2 108.5 . .
C7S O1S C9S 92.9(15) . .
O1S C9S C10S 102.4(16) . .
O1S C9S H9S1 111.3 . .
C10S C9S H9S1 111.3 . .
O1S C9S H9S2 111.3 . .
C10S C9S H9S2 111.3 . .
H9S1 C9S H9S2 109.2 . .
C9S C10S H10A 109.5 . .
C9S C10S H10B 109.5 . .
H10A C10S H10B 109.5 . .
C9S C10S H10C 109.5 . .
H10A C10S H10C 109.5 . .
H10B C10S H10C 109.5 . .

loop_
_geom_bond_atom_site_label_1
_geom_bond_atom_site_label_2
_geom_bond_distance
_geom_bond_site_symmetry_2
N1 P5 1.5893(17) .
N1 P6 1.5942(17) .
P5 C21 1.794(2) .
P5 C11 1.795(2) .
P5 C31 1.7996(19) .
C11 C12 1.393(3) .
C11 C16 1.398(3) .
C12 C13 1.395(3) .
C12 H12 0.9500 .
C13 C14 1.378(4) .
C13 H13 0.9500 .
C14 C15 1.396(4) .
C14 H14 0.9500 .
C15 C16 1.386(3) .
C15 H15 0.9500 .
C16 H16 0.9500 .
C21 C22 1.394(3) .
C21 C26 1.398(3) .
C22 C23 1.386(3) .
C22 H22 0.9500 .
C23 C24 1.379(4) .
C23 H23 0.9500 .
C24 C25 1.386(4) .
C24 H24 0.9500 .
C25 C26 1.387(3) .
C25 H25 0.9500 .
C26 H26 0.9500 .
C31 C36 1.388(3) .
C31 C32 1.401(3) .
C32 C33 1.387(3) .
C32 H32 0.9500 .
C33 C34 1.386(4) .
C33 H33 0.9500 .
C34 C35 1.377(4) .
C34 H34 0.9500 .
C35 C36 1.394(3) .
C35 H35 0.9500 .
C36 H36 0.9500 .
P6 C51 1.786(2) .
P6 C41 1.7905(19) .
P6 C61 1.796(2) .
C41 C46 1.394(3) .
C41 C42 1.398(3) .
C42 C43 1.388(3) .
C42 H42 0.9500 .
C43 C44 1.388(3) .
C43 H43 0.9500 .
C44 C45 1.379(3) .
C44 H44 0.9500 .
C45 C46 1.392(3) .
C45 H45 0.9500 .
C46 H46 0.9500 .
C51 C52 1.378(3) .
C51 C56 1.404(3) .
C52 C53 1.392(3) .
C52 H52 0.9500 .
C53 C54 1.381(4) .
C53 H53 0.9500 .
C54 C55 1.372(4) .
C54 H54 0.9500 .
C55 C56 1.382(3) .
C55 H55 0.9500 .
C56 H56 0.9500 .
C61 C66 1.385(3) .
C61 C62 1.401(3) .
C62 C63 1.382(3) .
C62 H62 0.9500 .
C63 C64 1.360(4) .
C63 H63 0.9500 .
C64 C65 1.382(4) .
C64 H64 0.9500 .
C65 C66 1.385(3) .
C65 H65 0.9500 .
C66 H66 0.9500 .
Cr1 O5 1.976(3) .
Cr1 O8 1.976(3) 3_576
Cr1 O6 1.981(3) .
Cr1 O7 1.989(4) 3_576
Cr1 Cr1 2.9020(13) 3_576
P1 O9 1.469(4) .
P1 O5 1.502(3) .
P1 O4 1.610(3) .
P1 O1 1.623(3) .
P2 O10 1.465(3) .
P2 O6 1.498(3) .
P2 O2 1.601(3) .
P2 O1 1.602(3) .
P2 O2 1.980(3) 3_676
P3 O11 1.467(3) .
P3 O7 1.492(4) .
P3 O3 1.605(3) .
P3 O2 1.606(3) .
P3 O10 1.624(3) 3_676
P4 O12 1.473(4) .
P4 O8 1.501(3) .
P4 O4 1.598(3) .
P4 O3 1.619(3) .
O2 O10 1.655(4) 3_676
O2 P2 1.980(3) 3_676
O7 Cr1 1.990(4) 3_576
O8 Cr1 1.976(3) 3_576
O10 O11 1.512(4) 3_676
O10 P3 1.624(3) 3_676
O10 O2 1.655(4) 3_676
O11 O10 1.512(4) 3_676
C1S C2S 1.525(15) .
C1S H1S1 0.9800 .
C1S H1S2 0.9800 .
C1S H1S3 0.9800 .
C2S N1S 1.186(14) .
C3S C4S 1.51(2) .
C3S H3S1 0.9800 .
C3S H3S2 0.9800 .
C3S H3S3 0.9800 .
C4S N2S 1.159(18) .
C5S C6S 1.522(18) .
C5S H5S1 0.9800 .
C5S H5S2 0.9800 .
C5S H5S3 0.9800 .
C6S N3S 1.132(16) .
C8S C7S 1.533(19) .
C8S H8S1 0.9800 .
C8S H8S2 0.9800 .
C8S H8S3 0.9800 .
C7S O1S 1.420(19) .
C7S H7S1 0.9900 .
C7S H7S2 0.9900 .
O1S C9S 1.493(19) .
C9S C10S 1.522(19) .
C9S H9S1 0.9900 .
C9S H9S2 0.9900 .
C10S H10A 0.9800 .
C10S H10B 0.9800 .
C10S H10C 0.9800 .
